data_4507345
loop_
_publ_author_name
'Chadha, Renu'
'Saini, Anupam'
'Khullar, Sadhika'
'Jain, Dharamvir Singh'
'Mandal, Sanjay K.'
'Guru Row, T. N.'

_publ_section_title
;
 Crystal Structures and Physicochemical Properties of Four New Lamotrigine
 Multicomponent Forms
;
_journal_issue 2
_journal_name_full 'Crystal Growth &amp; Design'
_journal_page_first 858
_journal_paper_doi 10.1021/cg301556j
_journal_volume 13
_journal_year 2013
_chemical_formula_moiety 'C9 H8 Cl2 N5, C2 H3 O2'
_chemical_formula_sum 'C11 H11 Cl2 N5 O2'
_chemical_formula_weight 316.15
_chemical_name_common LTG-AceticAcid
_space_group_crystal_system triclinic
_space_group_IT_number 2
_space_group_name_Hall '-P 1'
_space_group_name_H-M_alt 'P -1'
_symmetry_space_group_name_Hall '-P 1'
_symmetry_space_group_name_H-M 'P -1'
_atom_sites_solution_hydrogens geom
_atom_sites_solution_primary direct
_atom_sites_solution_secondary difmap
_cell_angle_alpha 99.038(4)
_cell_angle_beta 95.006(4)
_cell_angle_gamma 90.240(4)
_cell_formula_units_Z 4
_cell_length_a 9.5973(6)
_cell_length_b 11.9400(6)
_cell_length_c 12.7279(6)
_cell_measurement_reflns_used 1614
_cell_measurement_temperature 296.(2)
_cell_measurement_theta_max 21.1061
_cell_measurement_theta_min 2.5631
_cell_volume 1434.67(13)
_computing_cell_refinement 'SAINT V7.68A (Bruker AXS, 2009)'
_computing_data_collection 'APEX2 (Bruker)'
_computing_data_reduction 'SAINT V7.68A (Bruker AXS, 2009)'
_computing_molecular_graphics 'SHELXTL (Bruker AXS)'
_computing_publication_material 'SHELXTL (Bruker AXS)'
_computing_structure_refinement 'SHELXL-97 (Sheldrick, 2008)'
_computing_structure_solution 'SHELXS-97 (Sheldrick, 2008)'
_diffrn_ambient_temperature 296.(2)
_diffrn_detector_area_resol_mean 8.3333
_diffrn_measured_fraction_theta_full 0.989
_diffrn_measured_fraction_theta_max 0.989
_diffrn_measurement_device_type 'Bruker Kappa APEX II'
_diffrn_measurement_method 'phi and omega scans'
_diffrn_radiation_monochromator graphite
_diffrn_radiation_type 'Mo K\a'
_diffrn_radiation_wavelength 0.71073
_diffrn_reflns_av_R_equivalents 0.0397
_diffrn_reflns_av_sigmaI/netI 0.0701
_diffrn_reflns_limit_h_max 11
_diffrn_reflns_limit_h_min -11
_diffrn_reflns_limit_k_max 13
_diffrn_reflns_limit_k_min -14
_diffrn_reflns_limit_l_max 15
_diffrn_reflns_limit_l_min -15
_diffrn_reflns_number 10735
_diffrn_reflns_theta_full 25.21
_diffrn_reflns_theta_max 25.21
_diffrn_reflns_theta_min 1.63
_diffrn_source 'sealed tube'
_diffrn_source_type 'fine focus'
_exptl_absorpt_coefficient_mu 0.461
_exptl_absorpt_correction_T_max 0.7452
_exptl_absorpt_correction_T_min 0.6993
_exptl_absorpt_correction_type multi-scan
_exptl_absorpt_process_details 'SADABS V2008/1 (Bruker AXS)'
_exptl_crystal_colour colourless
_exptl_crystal_density_diffrn 1.464
_exptl_crystal_density_method 'not measured'
_exptl_crystal_description rectangular
_exptl_crystal_F_000 648
_exptl_crystal_size_max 0.400
_exptl_crystal_size_mid 0.350
_exptl_crystal_size_min 0.320
_refine_diff_density_max 0.390
_refine_diff_density_min -0.428
_refine_ls_extinction_coef 0.0054(16)
_refine_ls_extinction_method SHELXL
_refine_ls_goodness_of_fit_ref 0.976
_refine_ls_hydrogen_treatment mixed
_refine_ls_matrix_type full
_refine_ls_number_parameters 372
_refine_ls_number_reflns 5129
_refine_ls_number_restraints 0
_refine_ls_restrained_S_all 0.976
_refine_ls_R_factor_all 0.1223
_refine_ls_R_factor_gt 0.0555
_refine_ls_shift/su_max 0.000
_refine_ls_shift/su_mean 0.000
_refine_ls_structure_factor_coef Fsqd
_refine_ls_weighting_details 'calc w=1/[\s^2^(Fo^2^)+(0.0889P)^2^+0.0000P] where P=(Fo^2^+2Fc^2^)/3'
_refine_ls_weighting_scheme calc
_refine_ls_wR_factor_gt 0.1393
_refine_ls_wR_factor_ref 0.1774
_reflns_number_gt 2675
_reflns_number_total 5129
_reflns_threshold_expression >2sigma(I)
_cod_data_source_file cg301556j_si_006.cif
_cod_data_source_block 6
_cod_database_code 4507345

loop_
_space_group_symop_operation_xyz
'x, y, z'
'-x, -y, -z'

loop_
_atom_site_type_symbol
_atom_site_label
_atom_site_fract_x
_atom_site_fract_y
_atom_site_fract_z
_atom_site_U_iso_or_equiv
_atom_site_adp_type
_atom_site_calc_flag
_atom_site_refinement_flags
_atom_site_occupancy
Cl Cl1 0.70646(13) 0.25048(10) 0.23492(9) 0.0751(4) Uani d . 1
Cl Cl2 0.71097(16) 0.07762(13) 0.02199(9) 0.0968(5) Uani d . 1
Cl Cl3 0.57933(17) 0.52942(11) 0.37763(11) 0.1021(6) Uani d . 1
Cl Cl4 0.52085(19) 0.73122(14) 0.55823(10) 0.1128(6) Uani d . 1
O O1 0.1318(4) 0.2808(3) 0.0126(3) 0.1042(13) Uani d . 1
O O2 0.1480(3) 0.3741(3) 0.1791(2) 0.0829(10) Uani d . 1
O O3 0.3733(3) 0.7769(2) 0.2139(2) 0.0675(9) Uani d . 1
O O4 0.3348(3) 0.9205(2) 0.3379(2) 0.0744(9) Uani d . 1
N N1 1.0280(4) 0.3745(3) 0.3893(2) 0.0712(11) Uani d . 1
H H1B 1.0518 0.4445 0.4102 0.085 Uiso calc R 1
H H1A 1.054 0.3392 0.3302 0.085 Uiso calc R 1
N N2 0.9128(4) 0.3790(3) 0.5396(2) 0.0568(9) Uani d . 1
N N3 0.7924(4) 0.3718(3) 0.6887(2) 0.0713(11) Uani d . 1
H H3A 0.7465 0.3334 0.7264 0.086 Uiso calc R 1
H H3B 0.807 0.4433 0.709 0.086 Uiso calc R 1
N N4 0.8140(4) 0.2094(3) 0.5722(2) 0.0548(9) Uani d . 1
N N5 0.8440(4) 0.1522(3) 0.4771(3) 0.0593(10) Uani d . 1
N N6 0.5402(4) 0.6026(3) 0.1228(3) 0.0715(12) Uani d . 1
H H6A 0.4781 0.5812 0.0705 0.086 Uiso calc R 1
H H6B 0.5227 0.6568 0.1727 0.086 Uiso calc R 1
N N7 0.6856(3) 0.4686(3) 0.0478(2) 0.0520(9) Uani d . 1
N N8 0.8459(4) 0.3421(3) -0.0245(2) 0.0667(10) Uani d . 1
H H8B 0.7853 0.3169 -0.0767 0.08 Uiso calc R 1
H H8A 0.9283 0.3139 -0.0215 0.08 Uiso calc R 1
N N9 0.9132(4) 0.4596(3) 0.1299(2) 0.0555(9) Uani d . 1
N N10 0.8891(4) 0.5400(3) 0.2127(2) 0.0542(9) Uani d . 1
C C1 0.8321(4) 0.1479(3) 0.2217(3) 0.0502(10) Uani d . 1
C C2 0.8349(5) 0.0719(4) 0.1276(3) 0.0616(12) Uani d . 1
C C3 0.9348(5) -0.0111(4) 0.1179(3) 0.0725(14) Uani d . 1
H H3 0.9352 -0.0627 0.0551 0.087 Uiso calc R 1
C C4 1.0337(5) -0.0168(4) 0.2015(4) 0.0755(14) Uani d . 1
H H4 1.103 -0.071 0.1947 0.091 Uiso calc R 1
C C5 1.0302(5) 0.0577(4) 0.2957(3) 0.0653(12) Uani d . 1
H H5 1.0974 0.053 0.352 0.078 Uiso calc R 1
C C6 0.9285(4) 0.1394(3) 0.3077(3) 0.0483(10) Uani d . 1
C C7 0.9097(4) 0.2055(3) 0.4148(3) 0.0482(10) Uani d . 1
C C8 0.9518(5) 0.3215(3) 0.4477(3) 0.0527(11) Uani d . 1
C C9 0.8407(4) 0.3205(3) 0.5988(3) 0.0498(10) Uani d . 1
C C10 0.3421(6) 0.2669(6) 0.1218(5) 0.128(3) Uani d . 1
H H10C 0.3718 0.2283 0.0557 0.192 Uiso calc R 1
H H10B 0.3446 0.2158 0.173 0.192 Uiso calc R 1
H H10A 0.4037 0.3305 0.1484 0.192 Uiso calc R 1
C C11 0.1951(5) 0.3079(4) 0.1031(4) 0.0754(14) Uani d . 1
C C12 0.6569(5) 0.6598(3) 0.3819(3) 0.0577(11) Uani d . 1
C C13 0.6333(5) 0.7488(4) 0.4624(3) 0.0644(12) Uani d . 1
C C14 0.6974(5) 0.8523(4) 0.4674(3) 0.0722(14) Uani d . 1
H H14 0.6796 0.9119 0.5206 0.087 Uiso calc R 1
C C15 0.7876(6) 0.8669(4) 0.3935(4) 0.0820(16) Uani d . 1
H H15 0.8348 0.936 0.3986 0.098 Uiso calc R 1
C C16 0.8100(5) 0.7806(4) 0.3111(3) 0.0692(13) Uani d . 1
H H16 0.8701 0.7926 0.2603 0.083 Uiso calc R 1
C C17 0.7438(4) 0.6773(3) 0.3040(3) 0.0473(10) Uani d . 1
C C18 0.7681(4) 0.5866(3) 0.2134(3) 0.0481(10) Uani d . 1
C C19 0.6612(4) 0.5528(3) 0.1266(3) 0.0515(11) Uani d . 1
C C20 0.8124(4) 0.4246(3) 0.0517(3) 0.0511(10) Uani d . 1
C C21 0.5010(5) 0.9503(4) 0.2205(3) 0.0759(14) Uani d . 1
H H21A 0.4543 1.0128 0.1944 0.114 Uiso calc R 1
H H21C 0.5465 0.9065 0.1639 0.114 Uiso calc R 1
H H21B 0.5695 0.9787 0.2782 0.114 Uiso calc R 1
C C22 0.3961(4) 0.8769(4) 0.2595(3) 0.0532(10) Uani d . 1
H H4A 0.754(5) 0.162(4) 0.607(3) 0.084(15) Uiso d . 1
H H9A 1.004(6) 0.433(4) 0.142(4) 0.100(18) Uiso d . 1

loop_
_atom_site_aniso_label
_atom_site_aniso_U_11
_atom_site_aniso_U_22
_atom_site_aniso_U_33
_atom_site_aniso_U_12
_atom_site_aniso_U_13
_atom_site_aniso_U_23
Cl1 0.0779(9) 0.0774(8) 0.0692(7) 0.0175(6) 0.0085(6) 0.0074(6)
Cl2 0.1132(11) 0.1180(12) 0.0517(7) -0.0137(9) -0.0096(7) -0.0001(7)
Cl3 0.1483(14) 0.0641(8) 0.0939(9) -0.0299(8) 0.0564(9) -0.0112(7)
Cl4 0.1562(15) 0.1050(12) 0.0759(9) 0.0002(10) 0.0527(9) -0.0130(8)
O1 0.087(3) 0.112(3) 0.095(2) 0.032(2) -0.015(2) -0.028(2)
O2 0.065(2) 0.102(3) 0.074(2) 0.0285(19) 0.0017(17) -0.0084(19)
O3 0.086(2) 0.0531(19) 0.0609(17) -0.0002(15) 0.0241(15) -0.0085(14)
O4 0.104(3) 0.0463(17) 0.0723(19) -0.0101(16) 0.0410(18) -0.0110(15)
N1 0.111(3) 0.047(2) 0.055(2) -0.023(2) 0.026(2) -0.0053(17)
N2 0.075(2) 0.049(2) 0.0436(18) -0.0143(18) 0.0137(17) -0.0070(16)
N3 0.102(3) 0.058(2) 0.0495(19) -0.025(2) 0.0215(19) -0.0127(17)
N4 0.074(3) 0.037(2) 0.0524(19) -0.0123(17) 0.0176(17) -0.0021(16)
N5 0.076(3) 0.044(2) 0.056(2) -0.0067(18) 0.0147(18) -0.0059(17)
N6 0.052(2) 0.085(3) 0.061(2) 0.019(2) -0.0122(17) -0.0307(19)
N7 0.047(2) 0.054(2) 0.0481(18) 0.0069(16) 0.0028(15) -0.0108(16)
N8 0.058(2) 0.074(2) 0.059(2) 0.0185(18) 0.0040(17) -0.0171(18)
N9 0.046(2) 0.064(2) 0.0513(19) 0.0063(18) 0.0000(16) -0.0042(17)
N10 0.052(2) 0.054(2) 0.0516(19) -0.0004(17) -0.0023(16) -0.0019(16)
C1 0.056(3) 0.047(2) 0.047(2) -0.0029(19) 0.0102(19) 0.0050(18)
C2 0.076(3) 0.058(3) 0.048(2) -0.014(2) 0.010(2) -0.001(2)
C3 0.094(4) 0.062(3) 0.058(3) -0.005(3) 0.025(3) -0.010(2)
C4 0.080(4) 0.068(3) 0.074(3) 0.012(3) 0.012(3) -0.007(3)
C5 0.070(3) 0.062(3) 0.059(3) 0.007(2) 0.006(2) -0.004(2)
C6 0.059(3) 0.039(2) 0.047(2) -0.004(2) 0.0130(19) 0.0019(17)
C7 0.058(3) 0.041(2) 0.043(2) -0.0012(19) 0.0050(19) -0.0011(18)
C8 0.073(3) 0.039(2) 0.044(2) -0.006(2) 0.003(2) 0.0024(18)
C9 0.058(3) 0.048(3) 0.040(2) -0.011(2) 0.0042(18) -0.0025(19)
C10 0.094(5) 0.169(7) 0.112(4) 0.068(4) -0.002(4) -0.002(4)
C11 0.064(3) 0.076(3) 0.080(3) 0.020(3) -0.004(3) -0.003(3)
C12 0.074(3) 0.045(2) 0.049(2) -0.005(2) -0.001(2) -0.0049(19)
C13 0.074(3) 0.067(3) 0.047(2) 0.005(2) 0.006(2) -0.007(2)
C14 0.088(4) 0.056(3) 0.062(3) 0.007(3) -0.004(3) -0.018(2)
C15 0.096(4) 0.043(3) 0.097(4) -0.014(3) 0.009(3) -0.017(3)
C16 0.078(3) 0.056(3) 0.070(3) -0.012(2) 0.008(2) -0.002(2)
C17 0.051(2) 0.044(2) 0.042(2) -0.0020(19) -0.0028(18) -0.0050(17)
C18 0.047(3) 0.051(2) 0.044(2) -0.006(2) 0.0001(18) -0.0007(18)
C19 0.048(3) 0.053(3) 0.048(2) -0.001(2) 0.0028(18) -0.0062(19)
C20 0.052(3) 0.053(2) 0.045(2) 0.003(2) 0.0052(19) -0.0041(19)
C21 0.081(3) 0.080(3) 0.071(3) -0.014(3) 0.020(3) 0.014(3)
C22 0.062(3) 0.051(3) 0.047(2) 0.007(2) 0.008(2) 0.005(2)

loop_
_atom_type_symbol
_atom_type_description
_atom_type_scat_dispersion_real
_atom_type_scat_dispersion_imag
_atom_type_scat_source
C C 0.0033 0.0016 'International Tables Vol C Tables 4.2.6.8 and 6.1.1.4'
H H 0.0000 0.0000 'International Tables Vol C Tables 4.2.6.8 and 6.1.1.4'
N N 0.0061 0.0033 'International Tables Vol C Tables 4.2.6.8 and 6.1.1.4'
O O 0.0106 0.0060 'International Tables Vol C Tables 4.2.6.8 and 6.1.1.4'
Cl Cl 0.1484 0.1585 'International Tables Vol C Tables 4.2.6.8 and 6.1.1.4'

loop_
_geom_angle_atom_site_label_1
_geom_angle_atom_site_label_2
_geom_angle_atom_site_label_3
_geom_angle
C8 N1 H1B 120.0
C8 N1 H1A 120.0
H1B N1 H1A 120.0
C9 N2 C8 116.6(3)
C9 N3 H3A 120.0
C9 N3 H3B 120.0
H3A N3 H3B 120.0
C9 N4 N5 121.3(4)
C9 N4 H4A 128.(3)
N5 N4 H4A 110.(2)
C7 N5 N4 118.5(3)
C19 N6 H6A 120.0
C19 N6 H6B 120.0
H6A N6 H6B 120.0
C20 N7 C19 116.7(3)
C20 N8 H8B 120.0
C20 N8 H8A 120.0
H8B N8 H8A 120.0
C20 N9 N10 121.2(4)
C20 N9 H9A 130.(3)
N10 N9 H9A 109.(3)
C18 N10 N9 118.5(3)
C2 C1 C6 120.0(4)
C2 C1 Cl1 120.8(3)
C6 C1 Cl1 119.2(3)
C3 C2 C1 120.5(4)
C3 C2 Cl2 119.0(3)
C1 C2 Cl2 120.4(4)
C4 C3 C2 119.6(4)
C4 C3 H3 120.2
C2 C3 H3 120.2
C3 C4 C5 120.0(4)
C3 C4 H4 120.0
C5 C4 H4 120.0
C4 C5 C6 121.1(4)
C4 C5 H5 119.5
C6 C5 H5 119.5
C5 C6 C1 118.7(3)
C5 C6 C7 120.6(4)
C1 C6 C7 120.1(4)
N5 C7 C8 120.4(3)
N5 C7 C6 115.2(3)
C8 C7 C6 124.3(4)
N1 C8 N2 118.5(3)
N1 C8 C7 121.3(3)
N2 C8 C7 120.1(4)
N3 C9 N4 116.7(4)
N3 C9 N2 120.7(3)
N4 C9 N2 122.6(3)
C11 C10 H10C 109.5
C11 C10 H10B 109.5
H10C C10 H10B 109.5
C11 C10 H10A 109.5
H10C C10 H10A 109.5
H10B C10 H10A 109.5
O1 C11 O2 124.5(4)
O1 C11 C10 118.3(5)
O2 C11 C10 117.0(4)
C13 C12 C17 119.4(4)
C13 C12 Cl3 120.7(4)
C17 C12 Cl3 119.9(3)
C14 C13 C12 120.8(4)
C14 C13 Cl4 118.6(3)
C12 C13 Cl4 120.6(4)
C15 C14 C13 119.2(4)
C15 C14 H14 120.4
C13 C14 H14 120.4
C14 C15 C16 121.0(4)
C14 C15 H15 119.5
C16 C15 H15 119.5
C17 C16 C15 120.2(5)
C17 C16 H16 119.9
C15 C16 H16 119.9
C16 C17 C12 119.2(3)
C16 C17 C18 119.0(4)
C12 C17 C18 121.8(3)
N10 C18 C19 120.4(3)
N10 C18 C17 118.1(3)
C19 C18 C17 121.5(4)
N6 C19 N7 118.7(3)
N6 C19 C18 121.5(3)
N7 C19 C18 119.8(4)
N7 C20 N8 120.5(3)
N7 C20 N9 123.2(3)
N8 C20 N9 116.3(4)
C22 C21 H21A 109.5
C22 C21 H21C 109.5
H21A C21 H21C 109.5
C22 C21 H21B 109.5
H21A C21 H21B 109.5
H21C C21 H21B 109.5
O4 C22 O3 122.9(4)
O4 C22 C21 116.8(4)
O3 C22 C21 120.3(4)

loop_
_geom_bond_atom_site_label_1
_geom_bond_atom_site_label_2
_geom_bond_distance
Cl1 C1 1.722(4)
Cl2 C2 1.725(4)
Cl3 C12 1.713(4)
Cl4 C13 1.733(5)
O1 C11 1.249(5)
O2 C11 1.266(5)
O3 C22 1.253(4)
O4 C22 1.247(5)
N1 C8 1.314(5)
N1 H1B 0.86
N1 H1A 0.86
N2 C9 1.337(5)
N2 C8 1.344(4)
N3 C9 1.332(5)
N3 H3A 0.86
N3 H3B 0.86
N4 C9 1.335(5)
N4 N5 1.347(4)
N4 H4A 0.99(5)
N5 C7 1.293(5)
N6 C19 1.308(5)
N6 H6A 0.86
N6 H6B 0.86
N7 C20 1.328(5)
N7 C19 1.340(4)
N8 C20 1.330(4)
N8 H8B 0.86
N8 H8A 0.86
N9 C20 1.341(5)
N9 N10 1.347(4)
N9 H9A 0.94(5)
N10 C18 1.290(5)
C1 C2 1.387(5)
C1 C6 1.387(5)
C2 C3 1.381(6)
C3 C4 1.373(6)
C3 H3 0.93
C4 C5 1.379(5)
C4 H4 0.93
C5 C6 1.384(6)
C5 H5 0.93
C6 C7 1.490(5)
C7 C8 1.429(5)
C10 C11 1.507(7)
C10 H10C 0.96
C10 H10B 0.96
C10 H10A 0.96
C12 C13 1.390(5)
C12 C17 1.390(5)
C13 C14 1.368(6)
C14 C15 1.363(7)
C14 H14 0.93
C15 C16 1.382(6)
C15 H15 0.93
C16 C17 1.372(5)
C16 H16 0.93
C17 C18 1.487(5)
C18 C19 1.447(5)
C21 C22 1.498(6)
C21 H21A 0.96
C21 H21C 0.96
C21 H21B 0.96

loop_
_geom_torsion_atom_site_label_1
_geom_torsion_atom_site_label_2
_geom_torsion_atom_site_label_3
_geom_torsion_atom_site_label_4
_geom_torsion
C9 N4 N5 C7 5.3(6)
C20 N9 N10 C18 -2.8(6)
C6 C1 C2 C3 -1.3(6)
Cl1 C1 C2 C3 -179.2(3)
C6 C1 C2 Cl2 177.2(3)
Cl1 C1 C2 Cl2 -0.7(5)
C1 C2 C3 C4 -1.2(7)
Cl2 C2 C3 C4 -179.7(4)
C2 C3 C4 C5 2.0(7)
C3 C4 C5 C6 -0.2(7)
C4 C5 C6 C1 -2.3(7)
C4 C5 C6 C7 169.0(4)
C2 C1 C6 C5 3.0(6)
Cl1 C1 C6 C5 -179.1(3)
C2 C1 C6 C7 -168.3(4)
Cl1 C1 C6 C7 9.7(5)
N4 N5 C7 C8 1.4(6)
N4 N5 C7 C6 -175.1(3)
C5 C6 C7 N5 -77.5(5)
C1 C6 C7 N5 93.6(5)
C5 C6 C7 C8 106.1(5)
C1 C6 C7 C8 -82.8(5)
C9 N2 C8 N1 -177.1(4)
C9 N2 C8 C7 3.3(6)
N5 C7 C8 N1 174.6(4)
C6 C7 C8 N1 -9.2(6)
N5 C7 C8 N2 -5.8(6)
C6 C7 C8 N2 170.4(4)
N5 N4 C9 N3 172.3(4)
N5 N4 C9 N2 -8.1(6)
C8 N2 C9 N3 -177.0(4)
C8 N2 C9 N4 3.4(6)
C17 C12 C13 C14 -1.8(6)
Cl3 C12 C13 C14 178.6(4)
C17 C12 C13 Cl4 177.8(3)
Cl3 C12 C13 Cl4 -1.8(5)
C12 C13 C14 C15 -1.3(7)
Cl4 C13 C14 C15 179.1(4)
C13 C14 C15 C16 3.1(8)
C14 C15 C16 C17 -1.6(8)
C15 C16 C17 C12 -1.6(7)
C15 C16 C17 C18 179.0(4)
C13 C12 C17 C16 3.2(6)
Cl3 C12 C17 C16 -177.2(3)
C13 C12 C17 C18 -177.4(4)
Cl3 C12 C17 C18 2.2(6)
N9 N10 C18 C19 -0.2(6)
N9 N10 C18 C17 -178.5(3)
C16 C17 C18 N10 70.6(5)
C12 C17 C18 N10 -108.8(5)
C16 C17 C18 C19 -107.7(5)
C12 C17 C18 C19 72.9(5)
C20 N7 C19 N6 176.4(4)
C20 N7 C19 C18 -3.6(6)
N10 C18 C19 N6 -176.5(4)
C17 C18 C19 N6 1.7(6)
N10 C18 C19 N7 3.5(6)
C17 C18 C19 N7 -178.2(4)
C19 N7 C20 N8 -178.8(4)
C19 N7 C20 N9 0.7(6)
N10 N9 C20 N7 2.7(6)
N10 N9 C20 N8 -177.8(4)
